data_8104240
loop_
_publ_author_name
'Bronger, W.'
'Spittank, H.'
'Kunz, W.'
'Muller, P.'

_publ_section_title
;
 Darstelllung und Kristallstruktur von Na2 Pt H4
;
_journal_name_full 'Zeitschrift fuer Kristallographie (149,1979-)'
_journal_page_first 43
_journal_page_last 44
_journal_volume 162
_journal_year 1983
_chemical_formula_sum 'D4 Na2 Pt'
_chemical_name_systematic 'Na2 Pt D4'
_space_group_IT_number 139
_symmetry_space_group_name_Hall '-I 4 2'
_symmetry_space_group_name_H-M 'I 4/m m m'
_cell_angle_alpha 90
_cell_angle_beta 90
_cell_angle_gamma 90
_cell_formula_units_Z 2
_cell_length_a 5.27
_cell_length_b 5.27
_cell_length_c 6.8
_cell_volume 188.856
_citation_journal_id_ASTM ZEKRDZ
_cod_data_source_file Bronger_ZEKRDZ_1983_82.cif
_cod_data_source_block D4Na2Pt1
_cod_original_cell_volume 188.8557
_cod_original_formula_sum 'D4 Na2 Pt1'
_cod_database_code 8104240

loop_
_symmetry_equiv_pos_as_xyz
x,y,z
-y,x,z
-x,-y,z
y,-x,z
x,-y,-z
y,x,-z
-x,y,-z
-y,-x,-z
-x,-y,-z
y,-x,-z
x,y,-z
-y,x,-z
-x,y,z
-y,-x,z
x,-y,z
y,x,z
x+1/2,y+1/2,z+1/2
-y+1/2,x+1/2,z+1/2
-x+1/2,-y+1/2,z+1/2
y+1/2,-x+1/2,z+1/2
x+1/2,-y+1/2,-z+1/2
y+1/2,x+1/2,-z+1/2
-x+1/2,y+1/2,-z+1/2
-y+1/2,-x+1/2,-z+1/2
-x+1/2,-y+1/2,-z+1/2
y+1/2,-x+1/2,-z+1/2
x+1/2,y+1/2,-z+1/2
-y+1/2,x+1/2,-z+1/2
-x+1/2,y+1/2,z+1/2
-y+1/2,-x+1/2,z+1/2
x+1/2,-y+1/2,z+1/2
y+1/2,x+1/2,z+1/2

loop_
_atom_site_label
_atom_site_type_symbol
_atom_site_fract_x
_atom_site_fract_y
_atom_site_fract_z
_atom_site_occupancy
_atom_site_U_iso_or_equiv
D1 D 0.214 0.214 0 1 0.0
Pt1 Pt 0 0 0 1 0.0
Na1 Na 0 0.5 0.25 1 0.0
